data_2014485
loop_
_publ_author_name
'Varughese Philip'
'V. Suni'
'M. R. Prathapachandra Kurup'

_publ_section_title
;
 Di-2-pyridyl ketone 4-methyl-4-phenylthiosemicarbazone
;
_journal_issue 12
_journal_name_full 'Acta Crystallographica Section C'
_journal_page_first o856
_journal_page_last o858
_journal_paper_doi 10.1107/S0108270104025235
_journal_volume 60
_journal_year 2004
_chemical_formula_iupac 'C19 H17 N5 S'
_chemical_formula_moiety 'C19 H17 N5 S'
_chemical_formula_sum 'C19 H17 N5 S'
_chemical_formula_weight 347.44
_chemical_name_systematic
;
Di-2-pyridyl ketone 4-methyl-4-phenylthiosemicarbazone
;
_space_group_IT_number 2
_symmetry_cell_setting triclinic
_symmetry_space_group_name_Hall '-P 1'
_symmetry_space_group_name_H-M 'P -1'
_atom_sites_solution_hydrogens geom
_atom_sites_solution_primary direct
_atom_sites_solution_secondary difmap
_cell_angle_alpha 92.5440(10)
_cell_angle_beta 99.2560(10)
_cell_angle_gamma 104.9170(10)
_cell_formula_units_Z 2
_cell_length_a 9.3059(10)
_cell_length_b 9.4966(10)
_cell_length_c 10.5689(10)
_cell_measurement_reflns_used 25
_cell_measurement_temperature 293(2)
_cell_measurement_theta_max 24.97
_cell_measurement_theta_min 1.96
_cell_volume 887.18(16)
_computing_cell_refinement 'CAD-4 ARGUS Software'
_computing_data_collection 'CAD-4 ARGUS Software (Nonius, 1996)?'
_computing_data_reduction 'CAD-4 ARGUS Software'
_computing_molecular_graphics 'ORTEP Version? (reference?)'
_computing_publication_material SHELXL97
_computing_structure_refinement 'SHELXL97 (Sheldrick, 1997)'
_computing_structure_solution 'SHELXS97 (Sheldrick, 1997)'
_diffrn_ambient_temperature 293(2)
_diffrn_measured_fraction_theta_full 0.999
_diffrn_measured_fraction_theta_max 0.999
_diffrn_measurement_device_type 'Enraf--Nonius CAD-4'
_diffrn_measurement_method '\w/q scan'
_diffrn_radiation_monochromator graphite
_diffrn_radiation_source 'fine-focus sealed tube'
_diffrn_radiation_type MoK\a
_diffrn_radiation_wavelength 0.71073
_diffrn_reflns_av_R_equivalents 0.0111
_diffrn_reflns_av_sigmaI/netI 0.0319
_diffrn_reflns_limit_h_max 10
_diffrn_reflns_limit_h_min -11
_diffrn_reflns_limit_k_max 11
_diffrn_reflns_limit_k_min 0
_diffrn_reflns_limit_l_max 12
_diffrn_reflns_limit_l_min -12
_diffrn_reflns_number 3316
_diffrn_reflns_theta_full 24.97
_diffrn_reflns_theta_max 24.97
_diffrn_reflns_theta_min 1.96
_diffrn_standards_decay_% 2
_diffrn_standards_interval_time 3600
_diffrn_standards_number 3
_exptl_absorpt_coefficient_mu 0.194
_exptl_absorpt_correction_type none
_exptl_crystal_colour 'Light green'
_exptl_crystal_density_diffrn 1.301
_exptl_crystal_density_method 'not measured'
_exptl_crystal_description Block
_exptl_crystal_F_000 364
_exptl_crystal_size_max 0.275
_exptl_crystal_size_mid 0.225
_exptl_crystal_size_min 0.225
_refine_diff_density_max 0.163
_refine_diff_density_min -0.198
_refine_ls_extinction_coef 0.012(2)
_refine_ls_extinction_expression Fc^*^=kFc[1+0.001xFc^2^\l^3^/sin(2\q)]^-1/4^
_refine_ls_extinction_method SHELXL97
_refine_ls_goodness_of_fit_ref 1.017
_refine_ls_hydrogen_treatment constr
_refine_ls_matrix_type full
_refine_ls_number_parameters 228
_refine_ls_number_reflns 3111
_refine_ls_number_restraints 0
_refine_ls_restrained_S_all 1.017
_refine_ls_R_factor_all 0.0708
_refine_ls_R_factor_gt 0.0368
_refine_ls_shift/su_max 0.000
_refine_ls_shift/su_mean 0.000
_refine_ls_structure_factor_coef Fsqd
_refine_ls_weighting_details 'calc w=1/[\s^2^(Fo^2^)+(0.0496P)^2^+0.2064P] where P=(Fo^2^+2Fc^2^)/3'
_refine_ls_weighting_scheme calc
_refine_ls_wR_factor_gt 0.0919
_refine_ls_wR_factor_ref 0.1035
_reflns_number_gt 2251
_reflns_number_total 3111
_reflns_threshold_expression I>2\s(I)
_cod_data_source_file ga1079.cif
_cod_data_source_block I
_cod_depositor_comments
;
The following automatic conversions were performed:
'_symmetry_cell_setting' value 'Triclinic' changed to 'triclinic'
according to '/home/saulius/struct/CIF-dictionaries/cif_core.dic'
dictionary named 'cif_core.dic' version 2.4.1 from 2010-06-29.

Automatic conversion script
Id: cif_fix_enum 1527 2010-12-29 10:47:43Z saulius 

The following automatic conversions were performed:

'_symmetry_cell_setting' value 'Triclinic' changed to 'triclinic'
according to /home/saulius/struct/CIF-dictionaries/cif_core.dic
dictionary named 'cif_core.dic' version 2.4.1 from 2010-06-29.

Automatic conversion script
Id: cif_fix_values 1715 2011-07-08 13:25:40Z adriana 
;
_cod_original_sg_symbol_H-M P-1
_cod_database_code 2014485
_cod_database_fobs_code 2014485

loop_
_symmetry_equiv_pos_as_xyz
'x, y, z'
'-x, -y, -z'

loop_
_atom_site_label
_atom_site_fract_x
_atom_site_fract_y
_atom_site_fract_z
_atom_site_U_iso_or_equiv
_atom_site_adp_type
_atom_site_calc_flag
_atom_site_refinement_flags
_atom_site_occupancy
_atom_site_disorder_assembly
_atom_site_disorder_group
_atom_site_type_symbol
S1 0.20140(7) 0.14408(5) 0.23881(6) 0.0589(2) Uani d . 1 . . S
N1 0.82768(18) 0.40967(18) 0.11140(17) 0.0502(4) Uani d . 1 . . N
N2 0.5963(2) 0.66304(19) 0.28148(19) 0.0685(6) Uani d . 1 . . N
N3 0.46739(17) 0.36099(16) 0.18314(15) 0.0390(4) Uani d . 1 . . N
N4 0.37638(16) 0.41769(15) 0.24711(15) 0.0402(4) Uani d . 1 . . N
H4 0.3954 0.5106 0.2650 0.048 Uiso calc R 1 . . H
N5 0.17828(18) 0.38998(16) 0.35478(16) 0.0442(4) Uani d . 1 . . N
C1 0.9047(2) 0.3274(2) 0.0599(2) 0.0571(6) Uani d . 1 . . C
H1 1.0095 0.3615 0.0744 0.069 Uiso calc R 1 . . H
C2 0.8399(3) 0.1974(2) -0.0120(2) 0.0565(6) Uani d . 1 . . C
H2 0.8988 0.1441 -0.0448 0.068 Uiso calc R 1 . . H
C3 0.6852(3) 0.1472(2) -0.0349(2) 0.0635(6) Uani d . 1 . . C
H3 0.6371 0.0596 -0.0849 0.076 Uiso calc R 1 . . H
C4 0.6020(2) 0.2284(2) 0.0171(2) 0.0549(6) Uani d . 1 . . C
H4A 0.4971 0.1963 0.0028 0.066 Uiso calc R 1 . . H
C5 0.6774(2) 0.3588(2) 0.09130(18) 0.0384(4) Uani d . 1 . . C
C6 0.5909(2) 0.44410(19) 0.15681(17) 0.0376(4) Uani d . 1 . . C
C7 0.6508(2) 0.6050(2) 0.18792(19) 0.0417(5) Uani d . 1 . . C
C8 0.7519(2) 0.6927(2) 0.1217(2) 0.0519(5) Uani d . 1 . . C
H8 0.7865 0.6515 0.0552 0.062 Uiso calc R 1 . . H
C9 0.8005(3) 0.8414(2) 0.1557(3) 0.0655(7) Uani d . 1 . . C
H9 0.8686 0.9014 0.1125 0.079 Uiso calc R 1 . . H
C10 0.7480(3) 0.8995(3) 0.2529(3) 0.0867(9) Uani d . 1 . . C
H10 0.7806 0.9992 0.2784 0.104 Uiso calc R 1 . . H
C11 0.6456(4) 0.8074(3) 0.3123(3) 0.0989(12) Uani d . 1 . . C
H11 0.6083 0.8476 0.3776 0.119 Uiso calc R 1 . . H
C12 0.2532(2) 0.32346(19) 0.28260(18) 0.0389(4) Uani d . 1 . . C
C13 0.2227(2) 0.54592(19) 0.39031(18) 0.0394(5) Uani d . 1 . . C
C14 0.3310(2) 0.6033(2) 0.4974(2) 0.0514(5) Uani d . 1 . . C
H14 0.3781 0.5427 0.5454 0.062 Uiso calc R 1 . . H
C15 0.3695(3) 0.7527(2) 0.5335(2) 0.0622(6) Uani d . 1 . . C
H15 0.4427 0.7927 0.6057 0.075 Uiso calc R 1 . . H
C16 0.2990(3) 0.8410(2) 0.4620(2) 0.0597(6) Uani d . 1 . . C
H16 0.3253 0.9411 0.4857 0.072 Uiso calc R 1 . . H
C17 0.1905(3) 0.7830(2) 0.3565(2) 0.0602(6) Uani d . 1 . . C
H17 0.1431 0.8438 0.3089 0.072 Uiso calc R 1 . . H
C18 0.1505(3) 0.6342(2) 0.3197(2) 0.0501(5) Uani d . 1 . . C
H18 0.0759 0.5945 0.2483 0.060 Uiso calc R 1 . . H
C19 0.0463(3) 0.3068(2) 0.4045(3) 0.0699(7) Uani d . 1 . . C
H19A 0.0077 0.3727 0.4523 0.105 Uiso calc PR 0.50 . . H
H19B 0.0754 0.2377 0.4599 0.105 Uiso calc PR 0.50 . . H
H19C -0.0306 0.2555 0.3340 0.105 Uiso calc PR 0.50 . . H
H19D 0.0274 0.2045 0.3785 0.105 Uiso calc PR 0.50 . . H
H19E -0.0404 0.3396 0.3709 0.105 Uiso calc PR 0.50 . . H
H19F 0.0656 0.3217 0.4968 0.105 Uiso calc PR 0.50 . . H

loop_
_atom_site_aniso_label
_atom_site_aniso_U_11
_atom_site_aniso_U_22
_atom_site_aniso_U_33
_atom_site_aniso_U_12
_atom_site_aniso_U_13
_atom_site_aniso_U_23
S1 0.0583(4) 0.0267(3) 0.0913(5) 0.0032(2) 0.0287(3) -0.0053(3)
N1 0.0363(9) 0.0506(10) 0.0630(11) 0.0112(8) 0.0115(8) -0.0091(8)
N2 0.0796(14) 0.0393(9) 0.0793(14) -0.0126(9) 0.0463(12) -0.0201(9)
N3 0.0359(8) 0.0371(8) 0.0443(9) 0.0082(7) 0.0129(7) -0.0042(7)
N4 0.0402(9) 0.0278(7) 0.0533(10) 0.0048(6) 0.0196(8) -0.0045(7)
N5 0.0446(9) 0.0293(8) 0.0605(11) 0.0037(7) 0.0263(8) -0.0004(7)
C1 0.0421(12) 0.0599(14) 0.0734(16) 0.0170(10) 0.0191(11) -0.0036(12)
C2 0.0586(14) 0.0517(12) 0.0694(15) 0.0254(11) 0.0262(12) -0.0033(11)
C3 0.0624(15) 0.0481(13) 0.0783(17) 0.0125(11) 0.0179(13) -0.0177(11)
C4 0.0401(11) 0.0492(12) 0.0717(15) 0.0073(9) 0.0121(11) -0.0151(11)
C5 0.0382(10) 0.0384(10) 0.0401(11) 0.0113(8) 0.0107(8) 0.0000(8)
C6 0.0356(10) 0.0386(10) 0.0372(10) 0.0072(8) 0.0084(8) -0.0012(8)
C7 0.0352(10) 0.0403(10) 0.0481(12) 0.0057(8) 0.0122(9) -0.0024(9)
C8 0.0466(12) 0.0486(12) 0.0672(14) 0.0147(10) 0.0257(11) 0.0071(10)
C9 0.0525(14) 0.0444(12) 0.102(2) 0.0034(10) 0.0350(14) 0.0129(12)
C10 0.0860(19) 0.0417(13) 0.122(2) -0.0150(12) 0.0482(18) -0.0183(14)
C11 0.119(2) 0.0475(14) 0.119(2) -0.0224(15) 0.075(2) -0.0369(15)
C12 0.0377(10) 0.0311(9) 0.0476(11) 0.0057(8) 0.0132(9) 0.0020(8)
C13 0.0421(11) 0.0322(9) 0.0455(11) 0.0055(8) 0.0209(9) -0.0008(8)
C14 0.0546(13) 0.0490(12) 0.0508(13) 0.0159(10) 0.0085(10) -0.0016(10)
C15 0.0629(15) 0.0577(14) 0.0560(14) 0.0055(12) 0.0053(12) -0.0170(11)
C16 0.0758(16) 0.0348(11) 0.0659(15) 0.0044(11) 0.0258(13) -0.0108(11)
C17 0.0816(17) 0.0390(11) 0.0617(15) 0.0177(11) 0.0150(13) 0.0040(11)
C18 0.0595(13) 0.0416(11) 0.0462(12) 0.0102(10) 0.0074(10) -0.0020(9)
C19 0.0667(15) 0.0481(12) 0.101(2) 0.0022(11) 0.0538(15) 0.0041(13)

loop_
_atom_type_symbol
_atom_type_description
_atom_type_scat_dispersion_real
_atom_type_scat_dispersion_imag
_atom_type_scat_source
C C 0.0033 0.0016 'International Tables Vol C Tables 4.2.6.8 and 6.1.1.4'
H H 0.0000 0.0000 'International Tables Vol C Tables 4.2.6.8 and 6.1.1.4'
N N 0.0061 0.0033 'International Tables Vol C Tables 4.2.6.8 and 6.1.1.4'
S S 0.1246 0.1234 'International Tables Vol C Tables 4.2.6.8 and 6.1.1.4'

loop_
_geom_angle_atom_site_label_1
_geom_angle_atom_site_label_2
_geom_angle_atom_site_label_3
_geom_angle
_geom_angle_publ_flag
C6 N3 N4 120.87(15) yes
N3 N4 C12 118.72(14) yes
C12 N5 C13 123.01(14) yes
C12 N5 C19 121.59(15) yes
C13 N5 C19 115.39(15) yes
N1 C5 C6 117.68(16) yes
N3 C6 C7 127.07(16) yes
N3 C6 C5 112.18(16) yes
C7 C6 C5 120.73(15) yes
N5 C12 N4 113.74(15) yes
N5 C12 S1 123.48(13) yes
N4 C12 S1 122.77(14) yes
C5 N1 C1 117.26(17) ?
C11 N2 C7 118.16(18) ?
N3 N4 H4 120.6 ?
C12 N4 H4 120.6 ?
N1 C1 C2 124.4(2) ?
N1 C1 H1 117.8 ?
C2 C1 H1 117.8 ?
C1 C2 C3 118.12(19) ?
C1 C2 H2 120.9 ?
C3 C2 H2 120.9 ?
C2 C3 C4 119.1(2) ?
C2 C3 H3 120.4 ?
C4 C3 H3 120.4 ?
C3 C4 C5 119.04(19) ?
C3 C4 H4A 120.5 ?
C5 C4 H4A 120.5 ?
N1 C5 C4 122.00(17) ?
C4 C5 C6 120.27(17) ?
N2 C7 C8 121.09(17) ?
N2 C7 C6 115.84(16) ?
C8 C7 C6 123.01(17) ?
C9 C8 C7 119.34(19) ?
C9 C8 H8 120.3 ?
C7 C8 H8 120.3 ?
C10 C9 C8 119.4(2) ?
C10 C9 H9 120.3 ?
C8 C9 H9 120.3 ?
C9 C10 C11 118.3(2) ?
C9 C10 H10 120.8 ?
C11 C10 H10 120.8 ?
N2 C11 C10 123.6(2) ?
N2 C11 H11 118.2 ?
C10 C11 H11 118.2 ?
C14 C13 C18 120.81(18) ?
C14 C13 N5 119.76(18) ?
C18 C13 N5 119.36(18) ?
C13 C14 C15 119.4(2) ?
C13 C14 H14 120.3 ?
C15 C14 H14 120.3 ?
C16 C15 C14 119.7(2) ?
C16 C15 H15 120.1 ?
C14 C15 H15 120.1 ?
C17 C16 C15 120.5(2) ?
C17 C16 H16 119.8 ?
C15 C16 H16 119.8 ?
C16 C17 C18 120.4(2) ?
C16 C17 H17 119.8 ?
C18 C17 H17 119.8 ?
C13 C18 C17 119.1(2) ?
C13 C18 H18 120.5 ?
C17 C18 H18 120.5 ?
N5 C19 H19A 109.5 ?
N5 C19 H19B 109.5 ?
H19A C19 H19B 109.5 ?
N5 C19 H19C 109.5 ?
H19A C19 H19C 109.5 ?
H19B C19 H19C 109.5 ?
N5 C19 H19D 109.5 ?
H19A C19 H19D 141.1 ?
H19B C19 H19D 56.3 ?
H19C C19 H19D 56.3 ?
N5 C19 H19E 109.5 ?
H19A C19 H19E 56.3 ?
H19B C19 H19E 141.1 ?
H19C C19 H19E 56.3 ?
H19D C19 H19E 109.5 ?
N5 C19 H19F 109.5 ?
H19A C19 H19F 56.3 ?
H19B C19 H19F 56.3 ?
H19C C19 H19F 141.1 ?
H19D C19 H19F 109.5 ?
H19E C19 H19F 109.5 ?

loop_
_geom_bond_atom_site_label_1
_geom_bond_atom_site_label_2
_geom_bond_site_symmetry_2
_geom_bond_distance
_geom_bond_publ_flag
S1 C12 . 1.6685(18) yes
N1 C5 . 1.335(2) yes
N2 C7 . 1.340(2) yes
N3 C6 . 1.295(2) yes
N3 N4 . 1.361(2) yes
N4 C12 . 1.377(2) yes
N5 C13 . 1.446(2) yes
N5 C19 . 1.468(2) yes
C5 C6 . 1.499(2) yes
C6 C7 . 1.487(2) yes
N1 C1 . 1.340(2) ?
N4 H4 . 0.8600 ?
C1 C2 . 1.361(3) ?
C1 H1 . 0.9300 ?
C2 C3 . 1.372(3) ?
C2 H2 . 0.9300 ?
C3 C4 . 1.380(3) ?
C3 H3 . 0.9300 ?
C4 C5 . 1.390(3) ?
C4 H4A . 0.9300 ?
C7 C8 . 1.388(3) ?
C8 C9 . 1.379(3) ?
C8 H8 . 0.9300 ?
C9 C10 . 1.360(3) ?
C9 H9 . 0.9300 ?
C10 C11 . 1.371(3) ?
C10 H10 . 0.9300 ?
C11 H11 . 0.9300 ?
C13 C14 . 1.375(3) ?
C13 C18 . 1.377(3) ?
C14 C15 . 1.391(3) ?
C14 H14 . 0.9300 ?
C15 C16 . 1.372(3) ?
C15 H15 . 0.9300 ?
C16 C17 . 1.366(3) ?
C16 H16 . 0.9300 ?
C17 C18 . 1.385(3) ?
C17 H17 . 0.9300 ?
C18 H18 . 0.9300 ?
C19 H19A . 0.9600 ?
C19 H19B . 0.9600 ?
C19 H19C . 0.9600 ?
C19 H19D . 0.9600 ?
C19 H19E . 0.9600 ?
C19 H19F . 0.9600 ?

loop_
_geom_hbond_atom_site_label_D
_geom_hbond_atom_site_label_H
_geom_hbond_atom_site_label_A
_geom_hbond_site_symmetry_A
_geom_hbond_distance_DH
_geom_hbond_distance_HA
_geom_hbond_distance_DA
_geom_hbond_angle_DHA
_geom_hbond_publ_flag
N4 H4 N2 1_555 0.86 2.03 2.642(2) 128 yes
C4 H4A Cg(2) 2_665 0.93 2.87 3.487(2) 125 yes
C11 H11 Cg(3) 1_555 0.93 3.32 3.871(4) 120 yes

loop_
_geom_torsion_atom_site_label_1
_geom_torsion_atom_site_label_2
_geom_torsion_atom_site_label_3
_geom_torsion_atom_site_label_4
_geom_torsion
_geom_torsion_publ_flag
C6 N3 N4 C12 -174.50(17) yes
N4 N3 C6 C5 177.49(16) yes
C13 N5 C12 S1 -178.90(15) yes
N3 N4 C12 S1 -5.8(3) yes
C5 N1 C1 C2 0.8(3) ?
N1 C1 C2 C3 0.7(4) ?
C1 C2 C3 C4 -1.1(4) ?
C2 C3 C4 C5 0.0(4) ?
C1 N1 C5 C4 -1.9(3) ?
C1 N1 C5 C6 175.37(18) ?
C3 C4 C5 N1 1.5(3) ?
C3 C4 C5 C6 -175.7(2) ?
N4 N3 C6 C7 -0.7(3) ?
N1 C5 C6 N3 -149.49(18) ?
C4 C5 C6 N3 27.8(3) ?
N1 C5 C6 C7 28.9(3) ?
C4 C5 C6 C7 -153.86(19) ?
C11 N2 C7 C8 -2.0(4) ?
C11 N2 C7 C6 -179.4(3) ?
N3 C6 C7 N2 19.8(3) ?
C5 C6 C7 N2 -158.3(2) ?
N3 C6 C7 C8 -157.5(2) ?
C5 C6 C7 C8 24.4(3) ?
N2 C7 C8 C9 2.0(3) ?
C6 C7 C8 C9 179.2(2) ?
C7 C8 C9 C10 -0.3(4) ?
C8 C9 C10 C11 -1.2(5) ?
C7 N2 C11 C10 0.4(5) ?
C9 C10 C11 N2 1.2(6) ?
C13 N5 C12 N4 0.6(3) ?
C19 N5 C12 N4 -178.36(19) ?
C19 N5 C12 S1 2.2(3) ?
N3 N4 C12 N5 174.70(16) ?
C12 N5 C13 C14 -85.3(2) ?
C19 N5 C13 C14 93.6(2) ?
C12 N5 C13 C18 97.8(2) ?
C19 N5 C13 C18 -83.2(2) ?
C18 C13 C14 C15 -1.0(3) ?
N5 C13 C14 C15 -177.86(18) ?
C13 C14 C15 C16 0.1(3) ?
C14 C15 C16 C17 0.6(3) ?
C15 C16 C17 C18 -0.3(4) ?
C14 C13 C18 C17 1.3(3) ?
N5 C13 C18 C17 178.15(18) ?
C16 C17 C18 C13 -0.6(3) ?
